data_4068828
loop_
_publ_author_name
'Beer, Stephan'
'Brandhorst, Kai'
'Hrib, Cristian G.'
'Wu, Xian'
'Haberlag, Birte'
'Grunenberg, J\"org'
'Jones, Peter G.'
'Tamm, Matthias'

_publ_section_title
;
 Experimental and Theoretical Investigations of Catalytic Alkyne
 Cross-Metathesis with Imidazolin-2-iminato Tungsten Alkylidyne Complexes
;
_journal_issue 5
_journal_name_full Organometallics
_journal_page_first 1534
_journal_paper_doi 10.1021/om801119t
_journal_volume 28
_journal_year 2009
_chemical_formula_sum 'C34 H39 F12 N3 O2 W'
_chemical_formula_weight 933.53
_chemical_name_systematic
;
 ?
;
_space_group_IT_number 2
_symmetry_cell_setting triclinic
_symmetry_space_group_name_Hall '-P 1'
_symmetry_space_group_name_H-M 'P -1'
_atom_sites_solution_hydrogens geom
_atom_sites_solution_primary direct
_atom_sites_solution_secondary difmap
_audit_creation_method SHELXL-97
_cell_angle_alpha 111.999(6)
_cell_angle_beta 95.692(4)
_cell_angle_gamma 104.605(4)
_cell_formula_units_Z 4
_cell_length_a 10.7123(6)
_cell_length_b 19.7823(12)
_cell_length_c 19.8568(14)
_cell_measurement_reflns_used 15721
_cell_measurement_temperature 100(2)
_cell_measurement_theta_max 32.4346
_cell_measurement_theta_min 2.4997
_cell_volume 3686.5(5)
_computing_cell_refinement
;
CrysAlis RED, Oxford Diffraction Ltd.,
Version 1.171.32.24 (release 21-04-2008 CrysAlis171 .NET)
(compiled Apr 21 2008,18:23:10)
;
_computing_data_collection
;
CrysAlis CCD, Oxford Diffraction Ltd.,
Version 1.171.32.24 (release 21-04-2008 CrysAlis171 .NET)
(compiled Apr 21 2008,18:23:10)
;
_computing_data_reduction
;
CrysAlis RED, Oxford Diffraction Ltd.,
Version 1.171.32.24 (release 21-04-2008 CrysAlis171 .NET)
(compiled Apr 21 2008,18:23:10)
;
_computing_molecular_graphics 'Siemens XP'
_computing_publication_material SHELXL-97
_computing_structure_refinement 'SHELXL-97 (Sheldrick, 1997)'
_computing_structure_solution 'SHELXS-97 (Sheldrick, 1990)'
_diffrn_ambient_temperature 100(2)
_diffrn_detector_area_resol_mean 16.1057
_diffrn_measured_fraction_theta_full 0.981
_diffrn_measured_fraction_theta_max 0.980
_diffrn_measurement_device_type 'Oxford Diffraction Xcalibur S'
_diffrn_measurement_method \w-scan
_diffrn_radiation_monochromator graphite
_diffrn_radiation_source 'Enhance (Mo) X-ray Source'
_diffrn_radiation_type 'Mo K\a'
_diffrn_radiation_wavelength 0.71073
_diffrn_reflns_av_R_equivalents 0.0530
_diffrn_reflns_av_sigmaI/netI 0.1076
_diffrn_reflns_limit_h_max 14
_diffrn_reflns_limit_h_min -12
_diffrn_reflns_limit_k_max 26
_diffrn_reflns_limit_k_min -26
_diffrn_reflns_limit_l_max 26
_diffrn_reflns_limit_l_min -25
_diffrn_reflns_number 43746
_diffrn_reflns_theta_full 28.00
_diffrn_reflns_theta_max 28.28
_diffrn_reflns_theta_min 2.51
_exptl_absorpt_coefficient_mu 3.229
_exptl_absorpt_correction_T_max 1.00000
_exptl_absorpt_correction_T_min 0.93789
_exptl_absorpt_correction_type multi-scan
_exptl_absorpt_process_details
;
CrysAlis RED, Oxford Diffraction Ltd.,
Version 1.171.32.24 (release 21-04-2008 CrysAlis171 .NET)
(compiled Apr 21 2008,18:23:10)
;
_exptl_crystal_colour yellow
_exptl_crystal_density_diffrn 1.682
_exptl_crystal_density_method 'not measured'
_exptl_crystal_description prism
_exptl_crystal_F_000 1848
_exptl_crystal_size_max 0.18
_exptl_crystal_size_mid 0.15
_exptl_crystal_size_min 0.07
_refine_diff_density_max 2.422
_refine_diff_density_min -0.875
_refine_diff_density_rms 0.144
_refine_ls_extinction_method none
_refine_ls_goodness_of_fit_ref 0.844
_refine_ls_hydrogen_treatment 'rigid methyls, others riding'
_refine_ls_matrix_type full
_refine_ls_number_parameters 963
_refine_ls_number_reflns 17950
_refine_ls_number_restraints 0
_refine_ls_restrained_S_all 0.844
_refine_ls_R_factor_all 0.0756
_refine_ls_R_factor_gt 0.0365
_refine_ls_shift/su_max 0.003
_refine_ls_shift/su_mean 0.000
_refine_ls_structure_factor_coef Fsqd
_refine_ls_weighting_details 'calc w=1/[\s^2^(Fo^2^)+(0.0280P)^2^] where P=(Fo^2^+2Fc^2^)/3'
_refine_ls_weighting_scheme calc
_refine_ls_wR_factor_gt 0.0657
_refine_ls_wR_factor_ref 0.0705
_reflns_number_gt 11315
_reflns_number_total 17950
_reflns_threshold_expression >2sigma(I)
_cod_data_source_file om801119t_si_008.cif
_cod_data_source_block 8
_cod_original_cell_volume 3686.5(4)
_cod_database_code 4068828

loop_
_symmetry_equiv_pos_as_xyz
'x, y, z'
'-x, -y, -z'

loop_
_atom_site_label
_atom_site_type_symbol
_atom_site_fract_x
_atom_site_fract_y
_atom_site_fract_z
_atom_site_U_iso_or_equiv
_atom_site_adp_type
_atom_site_occupancy
_atom_site_symmetry_multiplicity
_atom_site_calc_flag
_atom_site_refinement_flags
W1 W 0.300717(17) 0.250417(10) 0.235567(10) 0.01605(5) Uani 1 1 d .
O1 O 0.3068(3) 0.25873(18) 0.13916(16) 0.0237(7) Uani 1 1 d .
O2 O 0.2638(3) 0.35017(18) 0.26126(17) 0.0237(8) Uani 1 1 d .
N1 N 0.3789(3) 0.2644(2) 0.3260(2) 0.0158(8) Uani 1 1 d .
N2 N 0.4249(3) 0.2419(2) 0.4359(2) 0.0182(8) Uani 1 1 d .
N3 N 0.5795(3) 0.3303(2) 0.42293(19) 0.0200(9) Uani 1 1 d .
F1 F 0.2187(3) 0.12229(17) 0.00157(15) 0.0366(7) Uani 1 1 d .
F2 F 0.2297(3) 0.22926(18) -0.00470(15) 0.0367(7) Uani 1 1 d .
F3 F 0.3753(3) 0.17442(17) -0.03960(14) 0.0362(8) Uani 1 1 d .
F4 F 0.5824(3) 0.28731(19) 0.05675(16) 0.0522(10) Uani 1 1 d .
F5 F 0.4430(3) 0.34956(19) 0.07614(18) 0.0505(9) Uani 1 1 d .
F6 F 0.5587(3) 0.34499(17) 0.16794(15) 0.0401(8) Uani 1 1 d .
F7 F 0.1670(3) 0.35856(19) 0.38111(17) 0.0450(8) Uani 1 1 d .
F8 F -0.0012(3) 0.29467(17) 0.28887(18) 0.0431(8) Uani 1 1 d .
F9 F 0.0260(3) 0.41317(17) 0.36145(17) 0.0408(8) Uani 1 1 d .
F10 F 0.1757(3) 0.52091(15) 0.33150(15) 0.0316(7) Uani 1 1 d .
F11 F 0.3256(3) 0.49092(16) 0.38381(15) 0.0371(7) Uani 1 1 d .
F12 F 0.3339(2) 0.49651(15) 0.27783(15) 0.0311(7) Uani 1 1 d .
C1 C 0.1425(5) 0.1703(3) 0.2176(3) 0.0243(11) Uani 1 1 d .
H1 H 0.143(4) 0.157(3) 0.258(3) 0.025(13) Uiso 1 1 d .
C2 C 0.0229(4) 0.1187(3) 0.1543(3) 0.0211(10) Uani 1 1 d .
C3 C -0.0947(5) 0.0979(3) 0.1883(3) 0.0396(15) Uani 1 1 d .
H3A H -0.1170 0.1443 0.2160 0.059 Uiso 1 1 calc R
H3B H -0.0720 0.0751 0.2221 0.059 Uiso 1 1 calc R
H3C H -0.1707 0.0608 0.1486 0.059 Uiso 1 1 calc R
C4 C -0.0134(5) 0.1568(3) 0.1041(3) 0.0315(13) Uani 1 1 d .
H4A H -0.0422 0.2003 0.1326 0.047 Uiso 1 1 calc R
H4B H -0.0851 0.1193 0.0620 0.047 Uiso 1 1 calc R
H4C H 0.0640 0.1750 0.0856 0.047 Uiso 1 1 calc R
C5 C 0.0570(5) 0.0456(3) 0.1100(3) 0.0355(13) Uani 1 1 d .
H5A H -0.0187 0.0093 0.0698 0.053 Uiso 1 1 calc R
H5B H 0.0780 0.0219 0.1432 0.053 Uiso 1 1 calc R
H5C H 0.1336 0.0591 0.0889 0.053 Uiso 1 1 calc R
C6 C 0.4574(4) 0.2784(2) 0.3900(2) 0.0182(10) Uani 1 1 d .
C7 C 0.5285(4) 0.2720(3) 0.4959(2) 0.0223(11) Uani 1 1 d .
H7 H 0.5331 0.2569 0.5359 0.027 Uiso 1 1 calc R
C8 C 0.6221(5) 0.3265(3) 0.4883(3) 0.0245(11) Uani 1 1 d .
H8 H 0.7039 0.3572 0.5225 0.029 Uiso 1 1 calc R
C9 C 0.2984(4) 0.1802(3) 0.4239(3) 0.0218(11) Uani 1 1 d .
C10 C 0.3056(5) 0.1580(3) 0.4896(3) 0.0273(11) Uani 1 1 d .
H10A H 0.3811 0.1391 0.4930 0.041 Uiso 1 1 calc R
H10B H 0.2240 0.1176 0.4825 0.041 Uiso 1 1 calc R
H10C H 0.3162 0.2030 0.5357 0.041 Uiso 1 1 calc R
C11 C 0.2857(5) 0.1102(3) 0.3528(2) 0.0243(11) Uani 1 1 d .
H11A H 0.2913 0.1254 0.3113 0.036 Uiso 1 1 calc R
H11B H 0.2005 0.0711 0.3421 0.036 Uiso 1 1 calc R
H11C H 0.3574 0.0892 0.3593 0.036 Uiso 1 1 calc R
C12 C 0.1836(4) 0.2114(3) 0.4195(3) 0.0243(11) Uani 1 1 d .
H12A H 0.1934 0.2548 0.4668 0.036 Uiso 1 1 calc R
H12B H 0.1005 0.1710 0.4097 0.036 Uiso 1 1 calc R
H12C H 0.1828 0.2286 0.3792 0.036 Uiso 1 1 calc R
C13 C 0.6531(4) 0.3863(3) 0.3950(3) 0.0231(11) Uani 1 1 d .
C14 C 0.7852(4) 0.4355(3) 0.4506(3) 0.0297(12) Uani 1 1 d .
H14A H 0.7684 0.4662 0.4984 0.044 Uiso 1 1 calc R
H14B H 0.8374 0.4697 0.4314 0.044 Uiso 1 1 calc R
H14C H 0.8340 0.4019 0.4574 0.044 Uiso 1 1 calc R
C15 C 0.5709(5) 0.4382(3) 0.3924(3) 0.0327(13) Uani 1 1 d .
H15A H 0.4859 0.4073 0.3575 0.049 Uiso 1 1 calc R
H15B H 0.6183 0.4764 0.3760 0.049 Uiso 1 1 calc R
H15C H 0.5557 0.4644 0.4421 0.049 Uiso 1 1 calc R
C16 C 0.6801(5) 0.3432(3) 0.3196(3) 0.0286(12) Uani 1 1 d .
H16A H 0.7280 0.3081 0.3235 0.043 Uiso 1 1 calc R
H16B H 0.7335 0.3799 0.3034 0.043 Uiso 1 1 calc R
H16C H 0.5961 0.3136 0.2833 0.043 Uiso 1 1 calc R
C17 C 0.3862(4) 0.2316(3) 0.0913(3) 0.0231(11) Uani 1 1 d .
C18 C 0.3030(5) 0.1895(3) 0.0120(3) 0.0262(11) Uani 1 1 d .
C19 C 0.4929(5) 0.3029(3) 0.0972(3) 0.0328(13) Uani 1 1 d .
C20 C 0.4467(4) 0.1802(3) 0.1152(3) 0.0236(11) Uani 1 1 d .
C21 C 0.4185(4) 0.1793(3) 0.1825(2) 0.0212(10) Uani 1 1 d .
C22 C 0.4765(4) 0.1339(3) 0.2087(3) 0.0246(11) Uani 1 1 d .
H22 H 0.4631 0.1323 0.2548 0.030 Uiso 1 1 calc R
C23 C 0.5512(5) 0.0922(3) 0.1695(3) 0.0345(13) Uani 1 1 d .
H23 H 0.5888 0.0627 0.1888 0.041 Uiso 1 1 calc R
C24 C 0.5710(5) 0.0933(4) 0.1030(3) 0.0435(16) Uani 1 1 d .
H24 H 0.6197 0.0629 0.0755 0.052 Uiso 1 1 calc R
C25 C 0.5215(5) 0.1379(4) 0.0750(3) 0.0396(15) Uani 1 1 d .
H25 H 0.5381 0.1397 0.0295 0.048 Uiso 1 1 calc R
C26 C 0.1715(5) 0.3882(3) 0.2753(3) 0.0245(11) Uani 1 1 d .
C27 C 0.0905(5) 0.3638(3) 0.3271(3) 0.0311(13) Uani 1 1 d .
C28 C 0.2513(5) 0.4745(3) 0.3175(3) 0.0260(11) Uani 1 1 d .
C29 C 0.0849(4) 0.3794(3) 0.2044(3) 0.0240(11) Uani 1 1 d .
C30 C -0.0406(5) 0.3874(3) 0.2002(3) 0.0344(13) Uani 1 1 d .
H30 H -0.0780 0.3976 0.2430 0.041 Uiso 1 1 calc R
C31 C -0.1119(5) 0.3809(3) 0.1348(3) 0.0459(16) Uani 1 1 d .
H31 H -0.1972 0.3870 0.1332 0.055 Uiso 1 1 calc R
C32 C -0.0600(5) 0.3655(3) 0.0717(3) 0.0398(14) Uani 1 1 d .
H32 H -0.1098 0.3595 0.0264 0.048 Uiso 1 1 calc R
C33 C 0.0657(5) 0.3590(3) 0.0758(3) 0.0329(13) Uani 1 1 d .
H33 H 0.1034 0.3499 0.0331 0.039 Uiso 1 1 calc R
C34 C 0.1371(5) 0.3656(3) 0.1409(3) 0.0255(11) Uani 1 1 d .
H34 H 0.2231 0.3605 0.1424 0.031 Uiso 1 1 calc R
W2 W 0.007873(17) 0.239268(10) 0.733004(10) 0.01441(5) Uani 1 1 d .
O3 O 0.1035(3) 0.29554(18) 0.67991(16) 0.0245(8) Uani 1 1 d .
O4 O -0.1246(3) 0.19974(16) 0.63755(16) 0.0174(7) Uani 1 1 d .
N4 N -0.1033(3) 0.2399(2) 0.79538(19) 0.0175(8) Uani 1 1 d .
N5 N -0.2481(3) 0.2029(2) 0.86895(19) 0.0180(8) Uani 1 1 d .
N6 N -0.2550(3) 0.3058(2) 0.8532(2) 0.0216(9) Uani 1 1 d .
F13 F 0.3861(3) 0.32747(19) 0.69910(18) 0.0469(9) Uani 1 1 d .
F14 F 0.2848(3) 0.33556(17) 0.60474(16) 0.0420(8) Uani 1 1 d .
F15 F 0.4010(3) 0.43709(16) 0.69883(16) 0.0375(8) Uani 1 1 d .
F16 F 0.2086(3) 0.49664(16) 0.73077(17) 0.0399(8) Uani 1 1 d .
F17 F 0.0208(3) 0.4192(2) 0.72332(18) 0.0471(9) Uani 1 1 d .
F18 F 0.0994(3) 0.40611(17) 0.62597(16) 0.0406(8) Uani 1 1 d .
F19 F -0.4505(3) 0.07069(16) 0.55706(16) 0.0380(8) Uani 1 1 d .
F20 F -0.3437(2) 0.13314(16) 0.67077(15) 0.0297(7) Uani 1 1 d .
F21 F -0.3942(2) 0.19319(16) 0.60756(15) 0.0303(7) Uani 1 1 d .
F22 F -0.0661(3) 0.07430(16) 0.54383(15) 0.0343(7) Uani 1 1 d .
F23 F -0.2704(3) 0.00702(15) 0.49957(15) 0.0367(7) Uani 1 1 d .
F24 F -0.1862(3) 0.04402(15) 0.61544(15) 0.0336(7) Uani 1 1 d .
C41 C 0.0777(5) 0.1615(3) 0.7370(3) 0.0349(13) Uani 1 1 d .
H41 H 0.047(4) 0.134(3) 0.772(3) 0.025(13) Uiso 1 1 d .
C42 C 0.1812(5) 0.1248(3) 0.7138(3) 0.0307(13) Uani 1 1 d .
C43 C 0.2952(7) 0.1548(5) 0.7775(4) 0.092(3) Uani 1 1 d .
H43A H 0.3277 0.2109 0.7976 0.138 Uiso 1 1 calc R
H43B H 0.3660 0.1340 0.7606 0.138 Uiso 1 1 calc R
H43C H 0.2671 0.1391 0.8164 0.138 Uiso 1 1 calc R
C44 C 0.1269(6) 0.0373(3) 0.6781(4) 0.059(2) Uani 1 1 d .
H44A H 0.0935 0.0191 0.7145 0.089 Uiso 1 1 calc R
H44B H 0.1975 0.0161 0.6617 0.089 Uiso 1 1 calc R
H44C H 0.0549 0.0205 0.6351 0.089 Uiso 1 1 calc R
C45 C 0.2352(6) 0.1465(4) 0.6516(3) 0.0486(17) Uani 1 1 d .
H45A H 0.1615 0.1326 0.6105 0.073 Uiso 1 1 calc R
H45B H 0.2972 0.1186 0.6333 0.073 Uiso 1 1 calc R
H45C H 0.2809 0.2019 0.6723 0.073 Uiso 1 1 calc R
C46 C -0.1951(4) 0.2501(2) 0.8367(2) 0.0194(10) Uani 1 1 d .
C47 C -0.3427(4) 0.2287(3) 0.9027(3) 0.0261(12) Uani 1 1 d .
H47 H -0.3966 0.2054 0.9283 0.031 Uiso 1 1 calc R
C48 C -0.3471(5) 0.2910(3) 0.8941(3) 0.0267(12) Uani 1 1 d .
H48 H -0.4035 0.3205 0.9126 0.032 Uiso 1 1 calc R
C49 C -0.2103(4) 0.1353(3) 0.8697(3) 0.0208(10) Uani 1 1 d .
C50 C -0.2882(5) 0.1019(3) 0.9167(3) 0.0286(12) Uani 1 1 d .
H50A H -0.2706 0.1416 0.9674 0.043 Uiso 1 1 calc R
H50B H -0.2610 0.0586 0.9181 0.043 Uiso 1 1 calc R
H50C H -0.3828 0.0841 0.8946 0.043 Uiso 1 1 calc R
C51 C -0.2419(5) 0.0739(3) 0.7904(2) 0.0253(11) Uani 1 1 d .
H51A H -0.3369 0.0574 0.7697 0.038 Uiso 1 1 calc R
H51B H -0.2163 0.0298 0.7907 0.038 Uiso 1 1 calc R
H51C H -0.1929 0.0950 0.7599 0.038 Uiso 1 1 calc R
C52 C -0.0640(4) 0.1633(3) 0.9065(2) 0.0231(11) Uani 1 1 d .
H52A H -0.0120 0.1872 0.8787 0.035 Uiso 1 1 calc R
H52B H -0.0365 0.1197 0.9065 0.035 Uiso 1 1 calc R
H52C H -0.0496 0.2011 0.9578 0.035 Uiso 1 1 calc R
C53 C -0.2264(5) 0.3742(3) 0.8332(3) 0.0287(12) Uani 1 1 d .
C54 C -0.3167(5) 0.4203(3) 0.8644(3) 0.0402(15) Uani 1 1 d .
H54A H -0.4088 0.3892 0.8403 0.060 Uiso 1 1 calc R
H54B H -0.2956 0.4667 0.8550 0.060 Uiso 1 1 calc R
H54C H -0.3040 0.4348 0.9181 0.060 Uiso 1 1 calc R
C55 C -0.2569(5) 0.3454(3) 0.7490(3) 0.0315(12) Uani 1 1 d .
H55A H -0.2006 0.3142 0.7281 0.047 Uiso 1 1 calc R
H55B H -0.2398 0.3892 0.7356 0.047 Uiso 1 1 calc R
H55C H -0.3499 0.3140 0.7290 0.047 Uiso 1 1 calc R
C56 C -0.0825(5) 0.4235(3) 0.8706(3) 0.0333(13) Uani 1 1 d .
H56A H -0.0717 0.4430 0.9247 0.050 Uiso 1 1 calc R
H56B H -0.0596 0.4668 0.8564 0.050 Uiso 1 1 calc R
H56C H -0.0242 0.3923 0.8545 0.050 Uiso 1 1 calc R
C57 C 0.1967(4) 0.3688(3) 0.7148(3) 0.0216(10) Uani 1 1 d .
C58 C 0.3168(5) 0.3674(3) 0.6787(3) 0.0305(12) Uani 1 1 d .
C59 C 0.1314(5) 0.4230(3) 0.6984(3) 0.0298(12) Uani 1 1 d .
C60 C 0.2353(4) 0.3903(3) 0.7972(2) 0.0196(10) Uani 1 1 d .
C61 C 0.1664(4) 0.3330(3) 0.8188(2) 0.0209(10) Uani 1 1 d .
C62 C 0.2021(4) 0.3471(3) 0.8936(3) 0.0260(11) Uani 1 1 d .
H62 H 0.1602 0.3095 0.9100 0.031 Uiso 1 1 calc R
C63 C 0.2960(5) 0.4135(3) 0.9444(3) 0.0296(12) Uani 1 1 d .
H63 H 0.3174 0.4214 0.9949 0.036 Uiso 1 1 calc R
C64 C 0.3593(5) 0.4691(3) 0.9215(3) 0.0317(13) Uani 1 1 d .
H64 H 0.4235 0.5152 0.9566 0.038 Uiso 1 1 calc R
C65 C 0.3294(5) 0.4576(3) 0.8483(3) 0.0284(12) Uani 1 1 d .
H65 H 0.3730 0.4956 0.8327 0.034 Uiso 1 1 calc R
C66 C -0.2182(4) 0.1414(2) 0.5786(2) 0.0191(10) Uani 1 1 d .
C67 C -0.3528(5) 0.1344(3) 0.6035(3) 0.0242(11) Uani 1 1 d .
C68 C -0.1849(5) 0.0664(3) 0.5591(3) 0.0265(11) Uani 1 1 d .
C69 C -0.2265(4) 0.1585(3) 0.5090(2) 0.0188(10) Uani 1 1 d .
C70 C -0.3245(5) 0.1142(3) 0.4447(3) 0.0249(11) Uani 1 1 d .
H70 H -0.3938 0.0724 0.4431 0.030 Uiso 1 1 calc R
C71 C -0.3217(5) 0.1306(3) 0.3830(3) 0.0351(14) Uani 1 1 d .
H71 H -0.3889 0.0997 0.3392 0.042 Uiso 1 1 calc R
C72 C -0.2229(5) 0.1910(3) 0.3842(3) 0.0357(14) Uani 1 1 d .
H72 H -0.2216 0.2018 0.3414 0.043 Uiso 1 1 calc R
C73 C -0.1267(5) 0.2357(3) 0.4472(3) 0.0320(13) Uani 1 1 d .
H73 H -0.0587 0.2778 0.4483 0.038 Uiso 1 1 calc R
C74 C -0.1278(5) 0.2198(3) 0.5095(3) 0.0261(11) Uani 1 1 d .
H74 H -0.0603 0.2512 0.5530 0.031 Uiso 1 1 calc R

loop_
_atom_site_aniso_label
_atom_site_aniso_U_11
_atom_site_aniso_U_22
_atom_site_aniso_U_33
_atom_site_aniso_U_23
_atom_site_aniso_U_13
_atom_site_aniso_U_12
W1 0.01690(11) 0.02034(11) 0.01406(11) 0.00970(8) 0.00466(8) 0.00660(8)
O1 0.0241(18) 0.038(2) 0.0189(18) 0.0188(14) 0.0074(14) 0.0136(15)
O2 0.0237(18) 0.0276(19) 0.0263(19) 0.0147(14) 0.0110(15) 0.0112(15)
N1 0.0145(19) 0.0156(19) 0.023(2) 0.0108(15) 0.0090(16) 0.0073(15)
N2 0.021(2) 0.021(2) 0.017(2) 0.0116(16) 0.0059(17) 0.0078(17)
N3 0.023(2) 0.020(2) 0.012(2) 0.0058(15) 0.0026(17) 0.0028(17)
F1 0.0305(16) 0.0430(19) 0.0295(17) 0.0164(14) 0.0002(13) 0.0007(14)
F2 0.0371(17) 0.058(2) 0.0224(17) 0.0220(14) 0.0017(13) 0.0208(15)
F3 0.0300(16) 0.060(2) 0.0164(15) 0.0140(13) 0.0070(13) 0.0123(14)
F4 0.0316(18) 0.070(2) 0.0310(19) 0.0097(16) 0.0148(15) -0.0085(16)
F5 0.056(2) 0.053(2) 0.044(2) 0.0346(17) 0.0033(17) 0.0007(18)
F6 0.0423(18) 0.0425(19) 0.0217(17) 0.0101(13) 0.0007(14) -0.0020(15)
F7 0.067(2) 0.064(2) 0.042(2) 0.0424(17) 0.0351(18) 0.0436(18)
F8 0.0444(19) 0.0322(18) 0.066(2) 0.0285(16) 0.0373(17) 0.0124(15)
F9 0.0512(19) 0.044(2) 0.049(2) 0.0264(16) 0.0338(16) 0.0295(16)
F10 0.0333(16) 0.0272(16) 0.0367(18) 0.0125(13) 0.0060(13) 0.0151(13)
F11 0.0463(18) 0.0394(18) 0.0237(17) 0.0085(13) -0.0026(14) 0.0214(14)
F12 0.0271(16) 0.0290(16) 0.0360(18) 0.0155(13) 0.0063(13) 0.0040(12)
C1 0.030(3) 0.023(3) 0.019(3) 0.008(2) 0.004(2) 0.008(2)
C2 0.011(2) 0.025(3) 0.025(3) 0.011(2) 0.001(2) 0.0022(19)
C3 0.022(3) 0.057(4) 0.045(4) 0.033(3) 0.006(3) 0.004(3)
C4 0.025(3) 0.046(3) 0.024(3) 0.018(2) 0.003(2) 0.007(2)
C5 0.039(3) 0.026(3) 0.032(3) 0.010(2) -0.003(3) 0.001(2)
C6 0.025(3) 0.018(2) 0.016(2) 0.0079(18) 0.007(2) 0.011(2)
C7 0.027(3) 0.032(3) 0.014(2) 0.013(2) 0.001(2) 0.014(2)
C8 0.024(3) 0.031(3) 0.016(3) 0.008(2) 0.000(2) 0.010(2)
C9 0.028(3) 0.021(3) 0.019(3) 0.0117(19) 0.008(2) 0.006(2)
C10 0.039(3) 0.028(3) 0.022(3) 0.017(2) 0.011(2) 0.010(2)
C11 0.032(3) 0.022(3) 0.020(3) 0.010(2) 0.006(2) 0.007(2)
C12 0.030(3) 0.026(3) 0.019(3) 0.012(2) 0.009(2) 0.008(2)
C13 0.018(3) 0.024(3) 0.028(3) 0.014(2) 0.006(2) 0.004(2)
C14 0.025(3) 0.031(3) 0.026(3) 0.008(2) 0.001(2) 0.004(2)
C15 0.031(3) 0.024(3) 0.042(3) 0.016(2) 0.007(3) 0.004(2)
C16 0.021(3) 0.035(3) 0.027(3) 0.015(2) 0.005(2) 0.002(2)
C17 0.018(2) 0.034(3) 0.022(3) 0.016(2) 0.009(2) 0.008(2)
C18 0.023(3) 0.038(3) 0.023(3) 0.017(2) 0.011(2) 0.010(2)
C19 0.024(3) 0.050(4) 0.023(3) 0.017(3) 0.005(2) 0.006(3)
C20 0.017(2) 0.034(3) 0.017(3) 0.009(2) 0.003(2) 0.007(2)
C21 0.017(2) 0.025(3) 0.018(3) 0.0098(19) -0.0006(19) 0.000(2)
C22 0.027(3) 0.028(3) 0.022(3) 0.010(2) 0.009(2) 0.013(2)
C23 0.036(3) 0.046(3) 0.032(3) 0.018(3) 0.010(2) 0.026(3)
C24 0.038(3) 0.072(5) 0.032(3) 0.018(3) 0.014(3) 0.041(3)
C25 0.038(3) 0.071(4) 0.026(3) 0.025(3) 0.018(3) 0.034(3)
C26 0.030(3) 0.028(3) 0.022(3) 0.015(2) 0.013(2) 0.011(2)
C27 0.035(3) 0.043(3) 0.035(3) 0.027(3) 0.021(3) 0.023(3)
C28 0.031(3) 0.032(3) 0.025(3) 0.016(2) 0.010(2) 0.017(2)
C29 0.021(3) 0.022(3) 0.027(3) 0.010(2) 0.004(2) 0.005(2)
C30 0.023(3) 0.041(3) 0.035(3) 0.012(3) 0.008(2) 0.010(2)
C31 0.026(3) 0.044(4) 0.053(4) 0.010(3) -0.010(3) 0.008(3)
C32 0.042(3) 0.029(3) 0.029(3) 0.003(2) -0.017(3) 0.003(3)
C33 0.049(3) 0.023(3) 0.025(3) 0.011(2) 0.002(3) 0.011(2)
C34 0.027(3) 0.023(3) 0.032(3) 0.018(2) 0.005(2) 0.007(2)
W2 0.01483(10) 0.01533(10) 0.01312(11) 0.00697(8) 0.00232(8) 0.00339(8)
O3 0.0229(18) 0.0278(19) 0.0146(17) 0.0080(13) 0.0016(14) -0.0031(14)
O4 0.0135(16) 0.0172(16) 0.0178(17) 0.0073(13) -0.0008(13) 0.0001(13)
N4 0.021(2) 0.0154(19) 0.013(2) 0.0063(14) 0.0010(16) 0.0029(16)
N5 0.0149(19) 0.025(2) 0.015(2) 0.0100(16) 0.0045(16) 0.0035(16)
N6 0.019(2) 0.023(2) 0.023(2) 0.0099(17) 0.0043(17) 0.0072(17)
F13 0.054(2) 0.056(2) 0.057(2) 0.0364(18) 0.0310(18) 0.0351(17)
F14 0.0443(19) 0.045(2) 0.0267(18) 0.0122(14) 0.0144(15) -0.0020(15)
F15 0.0258(16) 0.0341(18) 0.0424(19) 0.0144(14) 0.0121(14) -0.0068(13)
F16 0.0494(19) 0.0272(17) 0.044(2) 0.0172(14) 0.0068(16) 0.0120(14)
F17 0.0331(17) 0.074(3) 0.064(2) 0.0490(19) 0.0219(16) 0.0302(17)
F18 0.0465(19) 0.047(2) 0.0339(19) 0.0294(15) 0.0005(15) 0.0084(15)
F19 0.0236(16) 0.0400(19) 0.0316(18) 0.0091(14) -0.0028(13) -0.0088(13)
F20 0.0199(15) 0.0457(19) 0.0234(16) 0.0211(13) 0.0018(12) 0.0009(13)
F21 0.0261(15) 0.0419(18) 0.0307(17) 0.0201(13) 0.0082(13) 0.0146(13)
F22 0.0368(17) 0.0389(18) 0.0321(18) 0.0136(13) 0.0057(14) 0.0223(14)
F23 0.0505(19) 0.0200(15) 0.0268(17) 0.0034(12) -0.0103(14) 0.0067(13)
F24 0.0516(19) 0.0231(16) 0.0257(17) 0.0145(12) -0.0028(14) 0.0084(14)
C41 0.038(3) 0.031(3) 0.023(3) 0.000(2) -0.004(2) 0.012(3)
C42 0.023(3) 0.036(3) 0.035(3) 0.012(2) 0.007(2) 0.017(2)
C43 0.084(5) 0.150(8) 0.054(5) 0.022(5) 0.000(4) 0.093(6)
C44 0.072(5) 0.043(4) 0.092(6) 0.038(4) 0.048(4) 0.040(3)
C45 0.057(4) 0.051(4) 0.061(4) 0.033(3) 0.031(3) 0.034(3)
C46 0.021(2) 0.018(2) 0.015(2) 0.0034(18) 0.0021(19) 0.0053(19)
C47 0.024(3) 0.033(3) 0.026(3) 0.014(2) 0.016(2) 0.010(2)
C48 0.024(3) 0.031(3) 0.028(3) 0.012(2) 0.013(2) 0.012(2)
C49 0.024(3) 0.022(3) 0.019(3) 0.0113(19) 0.008(2) 0.006(2)
C50 0.031(3) 0.030(3) 0.031(3) 0.019(2) 0.015(2) 0.006(2)
C51 0.034(3) 0.019(3) 0.018(3) 0.0070(19) 0.002(2) 0.004(2)
C52 0.029(3) 0.024(3) 0.019(3) 0.0080(19) 0.006(2) 0.012(2)
C53 0.035(3) 0.022(3) 0.031(3) 0.010(2) 0.011(2) 0.013(2)
C54 0.050(4) 0.028(3) 0.043(4) 0.013(3) 0.013(3) 0.014(3)
C55 0.039(3) 0.030(3) 0.036(3) 0.019(2) 0.010(3) 0.019(2)
C56 0.039(3) 0.017(3) 0.040(3) 0.006(2) 0.014(3) 0.009(2)
C57 0.020(3) 0.021(3) 0.022(3) 0.0098(19) 0.003(2) 0.002(2)
C58 0.040(3) 0.026(3) 0.027(3) 0.014(2) 0.012(3) 0.006(3)
C59 0.027(3) 0.035(3) 0.032(3) 0.019(2) 0.007(2) 0.010(2)
C60 0.013(2) 0.027(3) 0.020(3) 0.011(2) 0.0054(19) 0.007(2)
C61 0.018(2) 0.024(3) 0.019(3) 0.0075(19) 0.001(2) 0.008(2)
C62 0.027(3) 0.025(3) 0.021(3) 0.010(2) 0.004(2) 0.001(2)
C63 0.029(3) 0.033(3) 0.018(3) 0.010(2) -0.004(2) -0.002(2)
C64 0.031(3) 0.025(3) 0.022(3) 0.000(2) -0.007(2) 0.000(2)
C65 0.026(3) 0.024(3) 0.028(3) 0.008(2) 0.002(2) 0.000(2)
C66 0.021(2) 0.014(2) 0.018(3) 0.0084(18) 0.001(2) -0.0015(19)
C67 0.024(3) 0.027(3) 0.018(3) 0.011(2) 0.001(2) 0.002(2)
C68 0.031(3) 0.026(3) 0.022(3) 0.011(2) -0.001(2) 0.008(2)
C69 0.019(2) 0.026(3) 0.016(2) 0.0116(19) 0.0040(19) 0.010(2)
C70 0.024(3) 0.029(3) 0.024(3) 0.014(2) 0.003(2) 0.010(2)
C71 0.039(3) 0.054(4) 0.012(3) 0.009(2) -0.003(2) 0.026(3)
C72 0.048(3) 0.064(4) 0.028(3) 0.036(3) 0.023(3) 0.039(3)
C73 0.035(3) 0.050(4) 0.034(3) 0.032(3) 0.020(3) 0.023(3)
C74 0.022(3) 0.034(3) 0.031(3) 0.021(2) 0.007(2) 0.010(2)

loop_
_atom_type_symbol
_atom_type_description
_atom_type_scat_dispersion_real
_atom_type_scat_dispersion_imag
_atom_type_scat_source
C C 0.0033 0.0016 'International Tables Vol C Tables 4.2.6.8 and 6.1.1.4'
H H 0.0000 0.0000 'International Tables Vol C Tables 4.2.6.8 and 6.1.1.4'
N N 0.0061 0.0033 'International Tables Vol C Tables 4.2.6.8 and 6.1.1.4'
O O 0.0106 0.0060 'International Tables Vol C Tables 4.2.6.8 and 6.1.1.4'
F F 0.0171 0.0103 'International Tables Vol C Tables 4.2.6.8 and 6.1.1.4'
W W -0.8490 6.8722 'International Tables Vol C Tables 4.2.6.8 and 6.1.1.4'

loop_
_geom_angle_atom_site_label_1
_geom_angle_atom_site_label_2
_geom_angle_atom_site_label_3
_geom_angle
N1 W1 C1 100.36(19)
N1 W1 O1 151.82(13)
C1 W1 O1 105.72(18)
N1 W1 O2 99.81(14)
C1 W1 O2 110.27(17)
O1 W1 O2 81.14(13)
N1 W1 C21 91.44(16)
C1 W1 C21 98.02(18)
O1 W1 C21 74.67(15)
O2 W1 C21 146.84(14)
C17 O1 W1 125.5(3)
C26 O2 W1 146.6(3)
C6 N1 W1 170.0(3)
C7 N2 C6 108.0(4)
C7 N2 C9 125.0(4)
C6 N2 C9 127.0(4)
C6 N3 C8 108.7(4)
C6 N3 C13 126.0(4)
C8 N3 C13 125.2(4)
C2 C1 W1 138.0(4)
C1 C2 C3 108.1(4)
C1 C2 C4 113.3(4)
C3 C2 C4 108.4(4)
C1 C2 C5 106.2(4)
C3 C2 C5 109.4(4)
C4 C2 C5 111.2(4)
N1 C6 N3 128.2(4)
N1 C6 N2 124.9(4)
N3 C6 N2 106.9(4)
C8 C7 N2 108.2(4)
C7 C8 N3 108.3(4)
N2 C9 C12 108.9(4)
N2 C9 C10 108.5(4)
C12 C9 C10 109.8(4)
N2 C9 C11 108.6(3)
C12 C9 C11 111.9(4)
C10 C9 C11 109.0(4)
N3 C13 C16 109.9(4)
N3 C13 C15 107.9(4)
C16 C13 C15 112.6(4)
N3 C13 C14 108.4(4)
C16 C13 C14 109.1(4)
C15 C13 C14 108.9(4)
O1 C17 C20 109.5(4)
O1 C17 C18 108.7(4)
C20 C17 C18 112.2(4)
O1 C17 C19 105.8(4)
C20 C17 C19 111.2(4)
C18 C17 C19 109.1(4)
F1 C18 F3 106.6(4)
F1 C18 F2 106.3(4)
F3 C18 F2 106.4(4)
F1 C18 C17 111.4(4)
F3 C18 C17 113.1(4)
F2 C18 C17 112.6(4)
F4 C19 F6 106.9(4)
F4 C19 F5 106.2(4)
F6 C19 F5 106.1(5)
F4 C19 C17 114.1(4)
F6 C19 C17 110.2(4)
F5 C19 C17 112.8(4)
C25 C20 C21 123.2(5)
C25 C20 C17 124.1(4)
C21 C20 C17 112.7(4)
C20 C21 C22 115.0(4)
C20 C21 W1 116.6(4)
C22 C21 W1 128.3(3)
C23 C22 C21 122.2(5)
C24 C23 C22 119.9(5)
C23 C24 C25 121.3(5)
C24 C25 C20 118.3(5)
O2 C26 C29 113.2(4)
O2 C26 C27 109.6(4)
C29 C26 C27 113.0(4)
O2 C26 C28 105.8(4)
C29 C26 C28 106.7(4)
C27 C26 C28 108.2(4)
F7 C27 F8 107.2(4)
F7 C27 F9 106.1(4)
F8 C27 F9 106.9(4)
F7 C27 C26 111.7(4)
F8 C27 C26 110.9(4)
F9 C27 C26 113.7(4)
F12 C28 F10 106.6(4)
F12 C28 F11 106.8(4)
F10 C28 F11 106.1(4)
F12 C28 C26 110.4(4)
F10 C28 C26 113.8(4)
F11 C28 C26 112.6(4)
C30 C29 C34 117.8(5)
C30 C29 C26 124.2(4)
C34 C29 C26 118.0(4)
C31 C30 C29 121.1(5)
C32 C31 C30 120.5(5)
C31 C32 C33 118.9(5)
C34 C33 C32 120.9(5)
C33 C34 C29 120.9(5)
N4 W2 C41 100.9(2)
N4 W2 O3 145.64(15)
C41 W2 O3 112.1(2)
N4 W2 O4 99.18(14)
C41 W2 O4 110.50(17)
O3 W2 O4 78.36(12)
N4 W2 C61 93.13(16)
C41 W2 C61 94.9(2)
O3 W2 C61 75.45(15)
O4 W2 C61 148.86(16)
C57 O3 W2 124.5(3)
C66 O4 W2 151.6(3)
C46 N4 W2 168.0(4)
C46 N5 C47 108.0(4)
C46 N5 C49 127.2(4)
C47 N5 C49 124.8(4)
C46 N6 C48 108.2(4)
C46 N6 C53 127.5(4)
C48 N6 C53 124.2(4)
C42 C41 W2 143.0(5)
C43 C42 C41 110.0(4)
C43 C42 C44 112.7(6)
C41 C42 C44 112.7(4)
C43 C42 C45 106.8(5)
C41 C42 C45 109.7(5)
C44 C42 C45 104.7(4)
N4 C46 N5 124.5(4)
N4 C46 N6 128.7(4)
N5 C46 N6 106.8(4)
C48 C47 N5 109.1(4)
C47 C48 N6 107.8(4)
N5 C49 C51 109.3(4)
N5 C49 C52 108.1(4)
C51 C49 C52 112.7(4)
N5 C49 C50 109.9(4)
C51 C49 C50 109.0(4)
C52 C49 C50 107.8(4)
C54 C53 N6 108.2(4)
C54 C53 C55 108.8(4)
N6 C53 C55 108.9(4)
C54 C53 C56 109.2(4)
N6 C53 C56 107.6(4)
C55 C53 C56 114.0(4)
O3 C57 C60 109.8(4)
O3 C57 C59 106.1(4)
C60 C57 C59 112.5(4)
O3 C57 C58 107.9(4)
C60 C57 C58 111.2(4)
C59 C57 C58 109.2(4)
F15 C58 F14 106.7(4)
F15 C58 F13 106.0(4)
F14 C58 F13 106.9(4)
F15 C58 C57 112.5(4)
F14 C58 C57 113.4(4)
F13 C58 C57 111.0(4)
F17 C59 F18 107.0(4)
F17 C59 F16 107.6(4)
F18 C59 F16 106.0(4)
F17 C59 C57 109.6(4)
F18 C59 C57 113.4(4)
F16 C59 C57 112.9(4)
C65 C60 C61 121.7(4)
C65 C60 C57 125.2(4)
C61 C60 C57 113.0(4)
C62 C61 C60 116.2(4)
C62 C61 W2 128.2(3)
C60 C61 W2 115.3(3)
C63 C62 C61 122.3(5)
C62 C63 C64 119.8(5)
C65 C64 C63 120.3(4)
C64 C65 C60 119.6(5)
O4 C66 C68 110.2(4)
O4 C66 C69 111.6(4)
C68 C66 C69 108.1(4)
O4 C66 C67 106.5(3)
C68 C66 C67 110.8(4)
C69 C66 C67 109.7(4)
F21 C67 F20 107.0(4)
F21 C67 F19 106.4(4)
F20 C67 F19 106.4(4)
F21 C67 C66 111.2(4)
F20 C67 C66 111.8(4)
F19 C67 C66 113.5(4)
F22 C68 F23 107.0(4)
F22 C68 F24 107.6(4)
F23 C68 F24 105.9(4)
F22 C68 C66 110.7(4)
F23 C68 C66 113.4(4)
F24 C68 C66 111.9(4)
C74 C69 C70 118.1(4)
C74 C69 C66 118.2(4)
C70 C69 C66 123.6(4)
C71 C70 C69 120.4(5)
C72 C71 C70 120.7(5)
C73 C72 C71 119.7(5)
C72 C73 C74 120.3(5)
C73 C74 C69 120.8(5)

loop_
_geom_bond_atom_site_label_1
_geom_bond_atom_site_label_2
_geom_bond_distance
W1 N1 1.792(4)
W1 C1 1.901(5)
W1 O1 1.988(3)
W1 O2 1.997(3)
W1 C21 2.175(5)
O1 C17 1.387(5)
O2 C26 1.376(5)
N1 C6 1.345(6)
N2 C7 1.371(5)
N2 C6 1.378(5)
N2 C9 1.505(5)
N3 C6 1.358(5)
N3 C8 1.368(6)
N3 C13 1.505(6)
F1 C18 1.333(5)
F2 C18 1.342(6)
F3 C18 1.335(5)
F4 C19 1.333(5)
F5 C19 1.345(7)
F6 C19 1.339(6)
F7 C27 1.337(6)
F8 C27 1.345(6)
F9 C27 1.354(6)
F10 C28 1.342(5)
F11 C28 1.347(5)
F12 C28 1.339(5)
C1 C2 1.523(6)
C2 C3 1.526(6)
C2 C4 1.531(7)
C2 C5 1.543(7)
C7 C8 1.340(6)
C9 C12 1.517(7)
C9 C10 1.526(6)
C9 C11 1.528(6)
C13 C16 1.518(6)
C13 C15 1.523(7)
C13 C14 1.535(6)
C17 C20 1.521(7)
C17 C18 1.527(7)
C17 C19 1.531(7)
C20 C25 1.394(7)
C20 C21 1.403(6)
C21 C22 1.426(7)
C22 C23 1.379(6)
C23 C24 1.365(7)
C24 C25 1.384(8)
C26 C29 1.532(7)
C26 C27 1.542(6)
C26 C28 1.549(6)
C29 C30 1.392(7)
C29 C34 1.392(6)
C30 C31 1.385(8)
C31 C32 1.381(8)
C32 C33 1.381(7)
C33 C34 1.379(7)
W2 N4 1.800(3)
W2 C41 1.895(6)
W2 O3 1.980(3)
W2 O4 2.004(3)
W2 C61 2.167(4)
O3 C57 1.400(5)
O4 C66 1.370(5)
N4 C46 1.348(5)
N5 C46 1.363(6)
N5 C47 1.370(5)
N5 C49 1.496(6)
N6 C46 1.363(6)
N6 C48 1.381(5)
N6 C53 1.518(6)
F13 C58 1.348(6)
F14 C58 1.329(6)
F15 C58 1.327(5)
F16 C59 1.343(5)
F17 C59 1.323(5)
F18 C59 1.335(6)
F19 C67 1.345(5)
F20 C67 1.339(5)
F21 C67 1.324(6)
F22 C68 1.322(5)
F23 C68 1.348(5)
F24 C68 1.349(5)
C41 C42 1.492(7)
C42 C43 1.487(8)
C42 C44 1.526(7)
C42 C45 1.567(7)
C47 C48 1.319(7)
C49 C51 1.524(6)
C49 C52 1.525(6)
C49 C50 1.530(6)
C53 C54 1.513(7)
C53 C55 1.520(7)
C53 C56 1.533(7)
C57 C60 1.512(6)
C57 C59 1.530(7)
C57 C58 1.537(6)
C60 C65 1.388(6)
C60 C61 1.420(6)
C61 C62 1.398(6)
C62 C63 1.377(6)
C63 C64 1.390(7)
C64 C65 1.376(7)
C66 C68 1.530(7)
C66 C69 1.540(6)
C66 C67 1.560(6)
C69 C74 1.390(6)
C69 C70 1.391(6)
C70 C71 1.381(7)
C71 C72 1.373(7)
C72 C73 1.365(7)
C73 C74 1.387(7)

loop_
_geom_torsion_atom_site_label_1
_geom_torsion_atom_site_label_2
_geom_torsion_atom_site_label_3
_geom_torsion_atom_site_label_4
_geom_torsion
N1 W1 O1 C17 53.3(5)
C1 W1 O1 C17 -103.8(3)
O2 W1 O1 C17 147.5(3)
C21 W1 O1 C17 -9.6(3)
N1 W1 O2 C26 -100.4(5)
C1 W1 O2 C26 4.6(6)
O1 W1 O2 C26 108.2(5)
C21 W1 O2 C26 151.5(5)
C1 W1 N1 C6 149.1(18)
O1 W1 N1 C6 -8(2)
O2 W1 N1 C6 -98.0(18)
C21 W1 N1 C6 50.7(18)
N1 W1 C1 C2 -174.7(5)
O1 W1 C1 C2 -5.5(6)
O2 W1 C1 C2 80.7(5)
C21 W1 C1 C2 -81.8(5)
W1 C1 C2 C3 -150.9(5)
W1 C1 C2 C4 -30.7(7)
W1 C1 C2 C5 91.7(6)
W1 N1 C6 N3 31(2)
W1 N1 C6 N2 -149.9(16)
C8 N3 C6 N1 178.5(4)
C13 N3 C6 N1 2.1(7)
C8 N3 C6 N2 -0.3(5)
C13 N3 C6 N2 -176.8(4)
C7 N2 C6 N1 -179.3(4)
C9 N2 C6 N1 0.3(7)
C7 N2 C6 N3 -0.4(5)
C9 N2 C6 N3 179.2(4)
C6 N2 C7 C8 0.9(5)
C9 N2 C7 C8 -178.7(4)
N2 C7 C8 N3 -1.1(5)
C6 N3 C8 C7 0.9(5)
C13 N3 C8 C7 177.4(4)
C7 N2 C9 C12 119.9(4)
C6 N2 C9 C12 -59.6(5)
C7 N2 C9 C10 0.4(6)
C6 N2 C9 C10 -179.1(4)
C7 N2 C9 C11 -118.0(5)
C6 N2 C9 C11 62.5(6)
C6 N3 C13 C16 -62.6(6)
C8 N3 C13 C16 121.5(5)
C6 N3 C13 C15 60.5(5)
C8 N3 C13 C15 -115.4(5)
C6 N3 C13 C14 178.2(4)
C8 N3 C13 C14 2.4(6)
W1 O1 C17 C20 11.7(5)
W1 O1 C17 C18 134.6(3)
W1 O1 C17 C19 -108.3(4)
O1 C17 C18 F1 -72.4(5)
C20 C17 C18 F1 48.9(5)
C19 C17 C18 F1 172.7(4)
O1 C17 C18 F3 167.6(4)
C20 C17 C18 F3 -71.1(5)
C19 C17 C18 F3 52.6(6)
O1 C17 C18 F2 46.9(5)
C20 C17 C18 F2 168.2(4)
C19 C17 C18 F2 -68.0(5)
O1 C17 C19 F4 177.3(4)
C20 C17 C19 F4 58.4(6)
C18 C17 C19 F4 -65.9(6)
O1 C17 C19 F6 57.0(5)
C20 C17 C19 F6 -61.9(5)
C18 C17 C19 F6 173.8(4)
O1 C17 C19 F5 -61.5(5)
C20 C17 C19 F5 179.7(4)
C18 C17 C19 F5 55.4(5)
O1 C17 C20 C25 173.7(4)
C18 C17 C20 C25 52.9(6)
C19 C17 C20 C25 -69.7(6)
O1 C17 C20 C21 -6.0(5)
C18 C17 C20 C21 -126.8(4)
C19 C17 C20 C21 110.6(4)
C25 C20 C21 C22 2.2(7)
C17 C20 C21 C22 -178.1(4)
C25 C20 C21 W1 179.7(4)
C17 C20 C21 W1 -0.6(5)
N1 W1 C21 C20 -150.3(3)
C1 W1 C21 C20 109.0(4)
O1 W1 C21 C20 4.8(3)
O2 W1 C21 C20 -39.8(5)
N1 W1 C21 C22 26.8(4)
C1 W1 C21 C22 -73.9(4)
O1 W1 C21 C22 -178.1(4)
O2 W1 C21 C22 137.3(4)
C20 C21 C22 C23 -1.9(7)
W1 C21 C22 C23 -179.0(4)
C21 C22 C23 C24 -0.4(8)
C22 C23 C24 C25 2.4(9)
C23 C24 C25 C20 -2.1(9)
C21 C20 C25 C24 -0.4(8)
C17 C20 C25 C24 180.0(5)
W1 O2 C26 C29 -82.9(6)
W1 O2 C26 C27 44.2(7)
W1 O2 C26 C28 160.6(4)
O2 C26 C27 F7 41.4(6)
C29 C26 C27 F7 168.6(4)
C28 C26 C27 F7 -73.5(5)
O2 C26 C27 F8 -78.1(5)
C29 C26 C27 F8 49.0(6)
C28 C26 C27 F8 166.9(4)
O2 C26 C27 F9 161.5(4)
C29 C26 C27 F9 -71.4(5)
C28 C26 C27 F9 46.5(6)
O2 C26 C28 F12 56.1(5)
C29 C26 C28 F12 -64.7(5)
C27 C26 C28 F12 173.4(4)
O2 C26 C28 F10 175.9(4)
C29 C26 C28 F10 55.1(5)
C27 C26 C28 F10 -66.7(5)
O2 C26 C28 F11 -63.3(5)
C29 C26 C28 F11 175.9(4)
C27 C26 C28 F11 54.1(5)
O2 C26 C29 C30 156.3(4)
C27 C26 C29 C30 31.0(7)
C28 C26 C29 C30 -87.8(5)
O2 C26 C29 C34 -26.4(6)
C27 C26 C29 C34 -151.6(4)
C28 C26 C29 C34 89.6(5)
C34 C29 C30 C31 0.8(8)
C26 C29 C30 C31 178.1(5)
C29 C30 C31 C32 0.6(8)
C30 C31 C32 C33 -1.8(8)
C31 C32 C33 C34 1.8(8)
C32 C33 C34 C29 -0.5(7)
C30 C29 C34 C33 -0.8(7)
C26 C29 C34 C33 -178.3(4)
N4 W2 O3 C57 60.2(4)
C41 W2 O3 C57 -102.9(4)
O4 W2 O3 C57 149.5(4)
C61 W2 O3 C57 -13.5(3)
N4 W2 O4 C66 -77.0(6)
C41 W2 O4 C66 28.4(6)
O3 W2 O4 C66 137.9(6)
C61 W2 O4 C66 171.0(5)
C41 W2 N4 C46 -170.7(15)
O3 W2 N4 C46 25.2(16)
O4 W2 N4 C46 -57.6(15)
C61 W2 N4 C46 93.7(15)
N4 W2 C41 C42 -171.1(6)
O3 W2 C41 C42 -0.7(7)
O4 W2 C41 C42 84.6(6)
C61 W2 C41 C42 -77.0(6)
W2 C41 C42 C43 100.9(7)
W2 C41 C42 C44 -132.4(6)
W2 C41 C42 C45 -16.2(8)
W2 N4 C46 N5 160.5(12)
W2 N4 C46 N6 -17.7(18)
C47 N5 C46 N4 -176.7(4)
C49 N5 C46 N4 4.5(7)
C47 N5 C46 N6 1.9(5)
C49 N5 C46 N6 -177.0(4)
C48 N6 C46 N4 177.0(4)
C53 N6 C46 N4 -4.5(7)
C48 N6 C46 N5 -1.5(5)
C53 N6 C46 N5 177.0(4)
C46 N5 C47 C48 -1.7(5)
C49 N5 C47 C48 177.3(4)
N5 C47 C48 N6 0.7(6)
C46 N6 C48 C47 0.5(5)
C53 N6 C48 C47 -178.0(4)
C46 N5 C49 C51 -64.3(5)
C47 N5 C49 C51 117.0(4)
C46 N5 C49 C52 58.7(5)
C47 N5 C49 C52 -120.0(4)
C46 N5 C49 C50 176.1(4)
C47 N5 C49 C50 -2.6(6)
C46 N6 C53 C54 -179.2(4)
C48 N6 C53 C54 -1.0(6)
C46 N6 C53 C55 62.7(6)
C48 N6 C53 C55 -119.1(5)
C46 N6 C53 C56 -61.4(6)
C48 N6 C53 C56 116.8(5)
W2 O3 C57 C60 12.7(5)
W2 O3 C57 C59 -109.1(4)
W2 O3 C57 C58 134.0(3)
O3 C57 C58 F15 169.1(4)
C60 C57 C58 F15 -70.4(5)
C59 C57 C58 F15 54.2(5)
O3 C57 C58 F14 48.0(6)
C60 C57 C58 F14 168.4(4)
C59 C57 C58 F14 -66.9(5)
O3 C57 C58 F13 -72.3(5)
C60 C57 C58 F13 48.1(5)
C59 C57 C58 F13 172.8(4)
O3 C57 C59 F17 58.1(5)
C60 C57 C59 F17 -62.0(5)
C58 C57 C59 F17 174.2(4)
O3 C57 C59 F18 -61.4(5)
C60 C57 C59 F18 178.5(4)
C58 C57 C59 F18 54.6(5)
O3 C57 C59 F16 178.0(3)
C60 C57 C59 F16 58.0(5)
C58 C57 C59 F16 -65.9(5)
O3 C57 C60 C65 177.2(4)
C59 C57 C60 C65 -64.9(6)
C58 C57 C60 C65 57.9(6)
O3 C57 C60 C61 -1.6(5)
C59 C57 C60 C61 116.3(4)
C58 C57 C60 C61 -120.9(4)
C65 C60 C61 C62 -2.1(7)
C57 C60 C61 C62 176.7(4)
C65 C60 C61 W2 173.0(4)
C57 C60 C61 W2 -8.2(5)
N4 W2 C61 C62 38.4(4)
C41 W2 C61 C62 -62.9(5)
O3 W2 C61 C62 -174.5(5)
O4 W2 C61 C62 151.9(4)
N4 W2 C61 C60 -136.0(3)
C41 W2 C61 C60 122.7(4)
O3 W2 C61 C60 11.1(3)
O4 W2 C61 C60 -22.5(5)
C60 C61 C62 C63 1.8(7)
W2 C61 C62 C63 -172.6(4)
C61 C62 C63 C64 -0.5(8)
C62 C63 C64 C65 -0.6(8)
C63 C64 C65 C60 0.2(8)
C61 C60 C65 C64 1.2(7)
C57 C60 C65 C64 -177.5(5)
W2 O4 C66 C68 -32.4(7)
W2 O4 C66 C69 -152.5(4)
W2 O4 C66 C67 87.8(6)
O4 C66 C67 F21 71.6(5)
C68 C66 C67 F21 -168.6(4)
C69 C66 C67 F21 -49.3(5)
O4 C66 C67 F20 -48.1(5)
C68 C66 C67 F20 71.8(5)
C69 C66 C67 F20 -169.0(4)
O4 C66 C67 F19 -168.5(4)
C68 C66 C67 F19 -48.7(5)
C69 C66 C67 F19 70.6(5)
O4 C66 C68 F22 -57.3(5)
C69 C66 C68 F22 64.9(5)
C67 C66 C68 F22 -174.9(4)
O4 C66 C68 F23 -177.6(4)
C69 C66 C68 F23 -55.4(5)
C67 C66 C68 F23 64.8(5)
O4 C66 C68 F24 62.7(5)
C69 C66 C68 F24 -175.1(4)
C67 C66 C68 F24 -54.9(5)
O4 C66 C69 C74 11.4(6)
C68 C66 C69 C74 -109.9(4)
C67 C66 C69 C74 129.2(4)
O4 C66 C69 C70 -171.1(4)
C68 C66 C69 C70 67.6(5)
C67 C66 C69 C70 -53.3(6)
C74 C69 C70 C71 0.9(7)
C66 C69 C70 C71 -176.6(4)
C69 C70 C71 C72 -0.4(8)
C70 C71 C72 C73 -0.3(8)
C71 C72 C73 C74 0.5(8)
C72 C73 C74 C69 -0.1(8)
C70 C69 C74 C73 -0.7(7)
C66 C69 C74 C73 177.0(4)
